data_2236731
loop_
_publ_author_name
'Tadjarodi, Azadeh'
'Bijanzad, Keyvan'
'Notash, Behrouz'

_publ_section_title
;
 (Acetato-\k^2^<i>O</i>,<i>O</i>')(acetato-\k<i>O</i>)bis(2-amino-3-methylpyridine-\k<i>N</i>^1^)cobalt(II)
;
_journal_coeditor_code XU5616
_journal_issue 10
_journal_name_full 'Acta Crystallographica Section E'
_journal_page_first m1260
_journal_page_last m1261
_journal_paper_doi 10.1107/S1600536812038664
_journal_volume 68
_journal_year 2012
_chemical_formula_iupac '[Co (C2 H3 O2)2 (C6 H8 N2)2]'
_chemical_formula_moiety 'C16 H22 Co N4 O4'
_chemical_formula_sum 'C16 H22 Co N4 O4'
_chemical_formula_weight 393.31
_chemical_name_systematic
;
(Acetato-\k^2^<i>O</i>,<i>O</i>')(acetato-\k<i>O</i>)bis(2-amino-3-
methylpyridine-\k<i>N</i>^1^)cobalt(II)
;
_space_group_IT_number 2
_symmetry_cell_setting triclinic
_symmetry_space_group_name_Hall '-P 1'
_symmetry_space_group_name_H-M 'P -1'
_atom_sites_solution_hydrogens geom
_atom_sites_solution_primary direct
_atom_sites_solution_secondary difmap
_audit_creation_method SHELXL-97
_cell_angle_alpha 69.58(3)
_cell_angle_beta 79.94(3)
_cell_angle_gamma 72.42(3)
_cell_formula_units_Z 2
_cell_length_a 8.1685(16)
_cell_length_b 10.452(2)
_cell_length_c 12.231(2)
_cell_measurement_reflns_used 4996
_cell_measurement_temperature 298(2)
_cell_measurement_theta_max 29.24
_cell_measurement_theta_min 2.15
_cell_volume 930.1(4)
_computing_cell_refinement 'X-AREA (Stoe & Cie, 2005)'
_computing_data_collection 'X-AREA (Stoe & Cie, 2005)'
_computing_data_reduction 'X-AREA (Stoe & Cie, 2005)'
_computing_molecular_graphics 'ORTEP-3 for Windows (Farrugia, 1997)'
_computing_publication_material 'WinGX (Farrugia, 1999)'
_computing_structure_refinement 'SHELXL97 (Sheldrick, 2008)'
_computing_structure_solution 'SHELXS97 (Sheldrick, 2008)'
_diffrn_ambient_temperature 298(2)
_diffrn_measured_fraction_theta_full 0.988
_diffrn_measured_fraction_theta_max 0.988
_diffrn_measurement_device_type 'Stoe IPDS 2T'
_diffrn_measurement_method 'rotation method'
_diffrn_radiation_monochromator graphite
_diffrn_radiation_source 'fine-focus sealed tube'
_diffrn_radiation_type MoK\a
_diffrn_radiation_wavelength 0.71073
_diffrn_reflns_av_R_equivalents 0.0617
_diffrn_reflns_av_sigmaI/netI 0.0880
_diffrn_reflns_limit_h_max 11
_diffrn_reflns_limit_h_min -11
_diffrn_reflns_limit_k_max 14
_diffrn_reflns_limit_k_min -14
_diffrn_reflns_limit_l_max 16
_diffrn_reflns_limit_l_min -16
_diffrn_reflns_number 11215
_diffrn_reflns_theta_full 29.24
_diffrn_reflns_theta_max 29.24
_diffrn_reflns_theta_min 2.15
_diffrn_standards_number 0
_exptl_absorpt_coefficient_mu 0.950
_exptl_absorpt_correction_T_max 0.886
_exptl_absorpt_correction_T_min 0.785
_exptl_absorpt_correction_type numerical
_exptl_absorpt_process_details '(X-SHAPE and X-RED32; Stoe & Cie, 2005)'
_exptl_crystal_colour violet
_exptl_crystal_density_diffrn 1.404
_exptl_crystal_density_method 'not measured'
_exptl_crystal_description plate
_exptl_crystal_F_000 410
_exptl_crystal_size_max 0.27
_exptl_crystal_size_mid 0.23
_exptl_crystal_size_min 0.13
_refine_diff_density_max 0.346
_refine_diff_density_min -0.187
_refine_ls_extinction_method none
_refine_ls_goodness_of_fit_ref 0.918
_refine_ls_hydrogen_treatment mixed
_refine_ls_matrix_type full
_refine_ls_number_parameters 242
_refine_ls_number_reflns 4996
_refine_ls_number_restraints 3
_refine_ls_restrained_S_all 0.919
_refine_ls_R_factor_all 0.1130
_refine_ls_R_factor_gt 0.0510
_refine_ls_shift/su_max 0.001
_refine_ls_shift/su_mean 0.000
_refine_ls_structure_factor_coef Fsqd
_refine_ls_weighting_details 'calc w=1/[\s^2^(Fo^2^)+(0.0361P)^2^+0.0000P] where P=(Fo^2^+2Fc^2^)/3'
_refine_ls_weighting_scheme calc
_refine_ls_wR_factor_gt 0.0822
_refine_ls_wR_factor_ref 0.0955
_reflns_number_gt 2756
_reflns_number_total 4996
_reflns_threshold_expression I>2sigma(I)
_cod_data_source_file xu5616.cif
_cod_data_source_block I
_cod_database_code 2236731
_cod_database_fobs_code 2236731

loop_
_symmetry_equiv_pos_as_xyz
'x, y, z'
'-x, -y, -z'

loop_
_atom_site_type_symbol
_atom_site_label
_atom_site_fract_x
_atom_site_fract_y
_atom_site_fract_z
_atom_site_U_iso_or_equiv
_atom_site_adp_type
_atom_site_calc_flag
_atom_site_refinement_flags
_atom_site_occupancy
_atom_site_symmetry_multiplicity
Co Co1 0.71818(5) 0.93397(4) 0.77010(3) 0.04555(13) Uani d . 1 1
O O1 0.6158(3) 1.0480(2) 0.62129(18) 0.0698(6) Uani d . 1 1
O O2 0.4417(3) 1.2043(3) 0.6980(2) 0.0879(8) Uani d . 1 1
O O3 0.9471(3) 1.0418(2) 0.70296(17) 0.0653(6) Uani d . 1 1
O O4 0.8186(2) 0.9932(2) 0.87698(16) 0.0593(5) Uani d . 1 1
N N1 0.5289(3) 0.8404(3) 0.8723(2) 0.0516(6) Uani d . 1 1
N N2 0.6160(3) 0.8098(3) 1.0513(2) 0.0569(6) Uani d D 1 1
N N3 0.8801(3) 0.7557(2) 0.73364(18) 0.0431(5) Uani d . 1 1
N N4 0.9101(4) 0.8685(3) 0.5353(2) 0.0638(7) Uani d D 1 1
C C1 0.5153(3) 0.7826(3) 0.9897(2) 0.0458(6) Uani d . 1 1
C C2 0.4051(4) 0.6933(3) 1.0468(3) 0.0570(8) Uani d . 1 1
C C3 0.3999(5) 0.6244(4) 1.1759(3) 0.0808(11) Uani d . 1 1
H H3A 0.3216 0.5655 1.1991 0.121 Uiso calc R 1 1
H H3B 0.3618 0.6957 1.2141 0.121 Uiso calc R 1 1
H H3C 0.5130 0.5676 1.1978 0.121 Uiso calc R 1 1
C C4 0.3094(4) 0.6719(4) 0.9766(3) 0.0737(10) Uani d . 1 1
H H4 0.2364 0.6131 1.0110 0.088 Uiso calc R 1 1
C C5 0.3170(4) 0.7344(4) 0.8568(3) 0.0813(11) Uani d . 1 1
H H5 0.2486 0.7206 0.8108 0.098 Uiso calc R 1 1
C C6 0.4280(4) 0.8170(4) 0.8083(3) 0.0684(9) Uani d . 1 1
H H6 0.4350 0.8593 0.7276 0.082 Uiso calc R 1 1
C C7 0.9548(3) 0.7526(3) 0.6262(2) 0.0435(6) Uani d . 1 1
C C8 1.0746(4) 0.6286(3) 0.6109(3) 0.0540(7) Uani d . 1 1
C C9 1.1499(5) 0.6286(4) 0.4888(3) 0.0899(12) Uani d . 1 1
H H9A 1.2360 0.5413 0.4930 0.135 Uiso calc R 1 1
H H9B 1.2013 0.7063 0.4530 0.135 Uiso calc R 1 1
H H9C 1.0602 0.6381 0.4430 0.135 Uiso calc R 1 1
C C10 1.1139(4) 0.5139(3) 0.7075(3) 0.0636(8) Uani d . 1 1
H H10 1.1933 0.4319 0.6997 0.076 Uiso calc R 1 1
C C11 1.0377(4) 0.5169(3) 0.8177(3) 0.0607(8) Uani d . 1 1
H H11 1.0649 0.4385 0.8837 0.073 Uiso calc R 1 1
C C12 0.9222(4) 0.6381(3) 0.8255(2) 0.0521(7) Uani d . 1 1
H H12 0.8689 0.6400 0.8988 0.063 Uiso calc R 1 1
C C13 0.5012(4) 1.1626(3) 0.6146(3) 0.0553(7) Uani d . 1 1
C C14 0.4425(6) 1.2476(5) 0.4946(4) 0.1086(15) Uani d . 1 1
H H14A 0.3280 1.3066 0.5011 0.163 Uiso calc R 1 1
H H14B 0.4430 1.1849 0.4528 0.163 Uiso calc R 1 1
H H14C 0.5191 1.3057 0.4530 0.163 Uiso calc R 1 1
C C15 0.9323(4) 1.0452(3) 0.8040(2) 0.0492(7) Uani d . 1 1
C C16 1.0438(4) 1.1079(4) 0.8434(3) 0.0724(10) Uani d . 1 1
H H16A 1.1267 1.0337 0.8925 0.109 Uiso calc R 1 1
H H16B 0.9738 1.1690 0.8865 0.109 Uiso calc R 1 1
H H16C 1.1027 1.1615 0.7763 0.109 Uiso calc R 1 1
H H2A 0.666(4) 0.874(3) 1.016(3) 0.087 Uiso d D 1 1
H H4A 0.842(4) 0.941(4) 0.545(3) 0.087 Uiso d . 1 1
H H2B 0.587(4) 0.798(4) 1.1228(17) 0.087 Uiso d D 1 1
H H4B 0.960(4) 0.877(4) 0.4681(19) 0.087 Uiso d D 1 1

loop_
_atom_site_aniso_label
_atom_site_aniso_U_11
_atom_site_aniso_U_22
_atom_site_aniso_U_33
_atom_site_aniso_U_12
_atom_site_aniso_U_13
_atom_site_aniso_U_23
Co1 0.0517(2) 0.0480(2) 0.0384(2) -0.01574(17) 0.00583(15) -0.01758(17)
O1 0.0657(14) 0.0686(15) 0.0551(14) 0.0066(12) -0.0049(10) -0.0157(12)
O2 0.1122(19) 0.0934(19) 0.0651(16) -0.0283(15) 0.0210(13) -0.0454(15)
O3 0.0945(15) 0.0705(15) 0.0374(12) -0.0391(12) 0.0109(10) -0.0177(10)
O4 0.0669(13) 0.0814(15) 0.0415(11) -0.0407(11) 0.0106(9) -0.0227(11)
N1 0.0485(13) 0.0653(16) 0.0505(15) -0.0228(12) 0.0103(10) -0.0300(13)
N2 0.0629(16) 0.0674(18) 0.0432(15) -0.0304(13) 0.0048(12) -0.0134(14)
N3 0.0491(13) 0.0397(13) 0.0371(13) -0.0156(10) 0.0050(10) -0.0088(11)
N4 0.090(2) 0.0453(16) 0.0374(15) -0.0059(14) 0.0174(13) -0.0117(13)
C1 0.0416(14) 0.0437(16) 0.0521(17) -0.0121(12) 0.0104(12) -0.0209(14)
C2 0.0567(17) 0.0534(19) 0.062(2) -0.0219(14) 0.0157(15) -0.0234(16)
C3 0.088(3) 0.077(3) 0.076(3) -0.046(2) 0.013(2) -0.012(2)
C4 0.073(2) 0.076(2) 0.089(3) -0.0447(19) 0.0195(19) -0.037(2)
C5 0.078(2) 0.112(3) 0.086(3) -0.056(2) 0.0105(19) -0.052(3)
C6 0.070(2) 0.096(3) 0.058(2) -0.0366(19) 0.0070(16) -0.039(2)
C7 0.0474(15) 0.0409(16) 0.0431(16) -0.0148(12) 0.0059(12) -0.0161(14)
C8 0.0600(18) 0.0420(17) 0.0564(19) -0.0130(14) 0.0082(14) -0.0174(15)
C9 0.116(3) 0.061(2) 0.072(2) -0.004(2) 0.030(2) -0.030(2)
C10 0.0599(19) 0.0438(18) 0.079(2) -0.0070(15) 0.0005(17) -0.0184(18)
C11 0.0646(19) 0.0485(19) 0.057(2) -0.0119(15) -0.0061(15) -0.0034(15)
C12 0.0559(17) 0.0555(19) 0.0431(17) -0.0218(15) 0.0030(13) -0.0103(15)
C13 0.0556(18) 0.062(2) 0.0513(18) -0.0127(16) -0.0026(14) -0.0246(16)
C14 0.135(4) 0.091(3) 0.082(3) 0.021(3) -0.048(3) -0.030(2)
C15 0.0570(17) 0.0450(17) 0.0443(17) -0.0170(14) 0.0021(13) -0.0124(13)
C16 0.073(2) 0.093(3) 0.068(2) -0.045(2) 0.0090(17) -0.032(2)

loop_
_atom_type_symbol
_atom_type_description
_atom_type_scat_dispersion_real
_atom_type_scat_dispersion_imag
_atom_type_scat_source
C C 0.0033 0.0016 'International Tables Vol C Tables 4.2.6.8 and 6.1.1.4'
H H 0.0000 0.0000 'International Tables Vol C Tables 4.2.6.8 and 6.1.1.4'
N N 0.0061 0.0033 'International Tables Vol C Tables 4.2.6.8 and 6.1.1.4'
O O 0.0106 0.0060 'International Tables Vol C Tables 4.2.6.8 and 6.1.1.4'
Co Co 0.3494 0.9721 'International Tables Vol C Tables 4.2.6.8 and 6.1.1.4'

loop_
_geom_angle_atom_site_label_1
_geom_angle_atom_site_label_2
_geom_angle_atom_site_label_3
_geom_angle
O1 Co1 O4 129.30(10)
O1 Co1 N1 104.36(10)
O4 Co1 N1 105.67(8)
O1 Co1 N3 103.15(9)
O4 Co1 N3 112.27(9)
N1 Co1 N3 97.38(9)
O1 Co1 O3 88.36(9)
O4 Co1 O3 58.90(7)
N1 Co1 O3 164.49(7)
N3 Co1 O3 88.12(8)
C13 O1 Co1 119.87(19)
C15 O3 Co1 83.56(16)
C15 O4 Co1 98.54(16)
C1 N1 C6 118.6(2)
C1 N1 Co1 127.67(17)
C6 N1 Co1 112.7(2)
C1 N2 H2A 118(2)
C1 N2 H2B 118(2)
H2A N2 H2B 116(3)
C12 N3 C7 118.3(2)
C12 N3 Co1 116.71(17)
C7 N3 Co1 124.82(18)
C7 N4 H4A 120(3)
C7 N4 H4B 123(3)
H4A N4 H4B 116(4)
N1 C1 N2 117.2(2)
N1 C1 C2 121.9(2)
N2 C1 C2 120.9(3)
C4 C2 C1 116.4(3)
C4 C2 C3 122.9(3)
C1 C2 C3 120.8(3)
C2 C3 H3A 109.5
C2 C3 H3B 109.5
H3A C3 H3B 109.5
C2 C3 H3C 109.5
H3A C3 H3C 109.5
H3B C3 H3C 109.5
C2 C4 C5 122.5(3)
C2 C4 H4 118.7
C5 C4 H4 118.7
C6 C5 C4 117.6(3)
C6 C5 H5 121.2
C4 C5 H5 121.2
N1 C6 C5 122.9(3)
N1 C6 H6 118.5
C5 C6 H6 118.5
N4 C7 N3 118.0(2)
N4 C7 C8 121.0(2)
N3 C7 C8 121.0(3)
C10 C8 C7 117.8(3)
C10 C8 C9 123.1(3)
C7 C8 C9 119.1(3)
C8 C9 H9A 109.5
C8 C9 H9B 109.5
H9A C9 H9B 109.5
C8 C9 H9C 109.5
H9A C9 H9C 109.5
H9B C9 H9C 109.5
C8 C10 C11 121.3(3)
C8 C10 H10 119.4
C11 C10 H10 119.4
C12 C11 C10 117.7(3)
C12 C11 H11 121.2
C10 C11 H11 121.2
N3 C12 C11 123.9(3)
N3 C12 H12 118.0
C11 C12 H12 118.0
O2 C13 O1 123.5(3)
O2 C13 C14 121.0(3)
O1 C13 C14 115.5(3)
C13 C14 H14A 109.5
C13 C14 H14B 109.5
H14A C14 H14B 109.5
C13 C14 H14C 109.5
H14A C14 H14C 109.5
H14B C14 H14C 109.5
O3 C15 O4 119.0(2)
O3 C15 C16 121.8(3)
O4 C15 C16 119.2(2)
C15 C16 H16A 109.5
C15 C16 H16B 109.5
H16A C16 H16B 109.5
C15 C16 H16C 109.5
H16A C16 H16C 109.5
H16B C16 H16C 109.5

loop_
_geom_bond_atom_site_label_1
_geom_bond_atom_site_label_2
_geom_bond_distance
_geom_bond_publ_flag
Co1 O1 1.962(2) y
Co1 O3 2.352(2) y
Co1 O4 2.0028(18) y
Co1 N1 2.072(2) y
Co1 N3 2.074(2) y
O1 C13 1.265(4) ?
O2 C13 1.215(3) ?
O3 C15 1.233(3) ?
O4 C15 1.277(3) ?
N1 C1 1.349(3) ?
N1 C6 1.353(3) ?
N2 C1 1.354(4) ?
N2 H2A 0.845(18) ?
N2 H2B 0.840(18) ?
N3 C12 1.345(4) ?
N3 C7 1.355(3) ?
N4 C7 1.331(4) ?
N4 H4A 0.83(3) ?
N4 H4B 0.839(18) ?
C1 C2 1.414(4) ?
C2 C4 1.367(4) ?
C2 C3 1.489(4) ?
C3 H3A 0.9600 ?
C3 H3B 0.9600 ?
C3 H3C 0.9600 ?
C4 C5 1.380(5) ?
C4 H4 0.9300 ?
C5 C6 1.359(4) ?
C5 H5 0.9300 ?
C6 H6 0.9300 ?
C7 C8 1.419(4) ?
C8 C10 1.360(4) ?
C8 C9 1.512(4) ?
C9 H9A 0.9600 ?
C9 H9B 0.9600 ?
C9 H9C 0.9600 ?
C10 C11 1.389(4) ?
C10 H10 0.9300 ?
C11 C12 1.354(4) ?
C11 H11 0.9300 ?
C12 H12 0.9300 ?
C13 C14 1.501(5) ?
C14 H14A 0.9600 ?
C14 H14B 0.9600 ?
C14 H14C 0.9600 ?
C15 C16 1.492(4) ?
C16 H16A 0.9600 ?
C16 H16B 0.9600 ?
C16 H16C 0.9600 ?

loop_
_geom_hbond_atom_site_label_D
_geom_hbond_atom_site_label_H
_geom_hbond_atom_site_label_A
_geom_hbond_site_symmetry_A
_geom_hbond_distance_DH
_geom_hbond_distance_HA
_geom_hbond_distance_DA
_geom_hbond_angle_DHA
_geom_hbond_publ_flag
N2 H2A O4 . 0.845(18) 2.17(2) 2.965(3) 157(3) y
N2 H2B O2 2_677 0.840(18) 2.156(19) 2.978(3) 166(3) y
N4 H4A O1 . 0.83(3) 2.10(3) 2.859(3) 153(3) y
N4 H4B O3 2_776 0.839(18) 2.06(2) 2.881(3) 164(3) y

loop_
_geom_torsion_atom_site_label_1
_geom_torsion_atom_site_label_2
_geom_torsion_atom_site_label_3
_geom_torsion_atom_site_label_4
_geom_torsion
O4 Co1 O1 C13 -50.1(3)
N1 Co1 O1 C13 74.6(2)
N3 Co1 O1 C13 175.9(2)
O3 Co1 O1 C13 -96.4(2)
O1 Co1 O3 C15 138.61(18)
O4 Co1 O3 C15 -0.62(17)
N1 Co1 O3 C15 -6.9(4)
N3 Co1 O3 C15 -118.18(18)
O1 Co1 O4 C15 -56.9(2)
N1 Co1 O4 C15 178.84(17)
N3 Co1 O4 C15 73.83(19)
O3 Co1 O4 C15 0.60(16)
O1 Co1 N1 C1 -161.2(2)
O4 Co1 N1 C1 -22.5(2)
N3 Co1 N1 C1 93.1(2)
O3 Co1 N1 C1 -16.9(5)
O1 Co1 N1 C6 30.3(2)
O4 Co1 N1 C6 169.0(2)
N3 Co1 N1 C6 -75.3(2)
O3 Co1 N1 C6 174.6(3)
O1 Co1 N3 C12 -157.47(18)
O4 Co1 N3 C12 59.53(19)
N1 Co1 N3 C12 -50.79(19)
O3 Co1 N3 C12 114.65(18)
O1 Co1 N3 C7 27.4(2)
O4 Co1 N3 C7 -115.6(2)
N1 Co1 N3 C7 134.1(2)
O3 Co1 N3 C7 -60.5(2)
C6 N1 C1 N2 -179.0(3)
Co1 N1 C1 N2 13.1(4)
C6 N1 C1 C2 3.1(4)
Co1 N1 C1 C2 -164.79(19)
N1 C1 C2 C4 -1.8(4)
N2 C1 C2 C4 -179.6(3)
N1 C1 C2 C3 176.5(3)
N2 C1 C2 C3 -1.3(4)
C1 C2 C4 C5 -0.6(5)
C3 C2 C4 C5 -179.0(3)
C2 C4 C5 C6 1.7(6)
C1 N1 C6 C5 -1.9(5)
Co1 N1 C6 C5 167.7(3)
C4 C5 C6 N1 -0.4(5)
C12 N3 C7 N4 178.7(2)
Co1 N3 C7 N4 -6.2(3)
C12 N3 C7 C8 -0.1(4)
Co1 N3 C7 C8 174.98(19)
N4 C7 C8 C10 -179.8(3)
N3 C7 C8 C10 -1.0(4)
N4 C7 C8 C9 -0.9(4)
N3 C7 C8 C9 177.9(3)
C7 C8 C10 C11 0.9(4)
C9 C8 C10 C11 -177.9(3)
C8 C10 C11 C12 0.2(4)
C7 N3 C12 C11 1.3(4)
Co1 N3 C12 C11 -174.1(2)
C10 C11 C12 N3 -1.4(4)
Co1 O1 C13 O2 -4.2(4)
Co1 O1 C13 C14 175.0(3)
Co1 O3 C15 O4 0.9(3)
Co1 O3 C15 C16 -179.2(3)
Co1 O4 C15 O3 -1.1(3)
Co1 O4 C15 C16 179.0(2)
